data_7151856
loop_
_publ_author_name
'Khlebnikov, Alexander F.'
'Novikov, Mikhail S.'
'Golovkina, Maria V.'
'Petrovskii, Petr P.'
'Konev, Alexander S.'
'Yufit, Dmitry S.'
'Stoeckli-Evans, Helen'

_publ_section_title
;
 An efficient approach to azirino and pyrrolo-fused dibenzazepines.
 Conformations of substituted dibenzo[c,f]pyrrolo[1,2-a]azepines.
;
_journal_issue 10
_journal_name_full 'Organic &amp; biomolecular chemistry'
_journal_page_first 3886
_journal_page_last 3895
_journal_paper_doi 10.1039/c1ob05081h
_journal_volume 9
_journal_year 2011
_chemical_formula_moiety '4(C25 H19 N3), 0.5(C H2 Cl2)'
_chemical_formula_sum 'C25.06 H19.13 Cl0.13 N3'
_chemical_formula_weight 366.74
_chemical_melting_point 463.15
_chemical_name_systematic
;
(1RS,2SR,3SR,13bRS)-3-Phenyl-2,3,9,13b-tetrahydro-1H-dibenzo[c,f]pyrrolo
[1,2-a]azepine-1,2-dicarbonitrile
;
_space_group_crystal_system monoclinic
_space_group_IT_number 15
_space_group_name_Hall '-C 2yc'
_space_group_name_H-M_alt 'C 1 2/c 1'
_symmetry_space_group_name_Hall '-C 2yc'
_symmetry_space_group_name_H-M 'C 1 2/c 1'
_atom_sites_solution_hydrogens geom
_atom_sites_solution_primary direct
_atom_sites_solution_secondary difmap
_audit_creation_method SHELXL-97
_cell_angle_alpha 90.00
_cell_angle_beta 113.740(10)
_cell_angle_gamma 90.00
_cell_formula_units_Z 32
_cell_length_a 36.9379(14)
_cell_length_b 28.7704(11)
_cell_length_c 15.8020(6)
_cell_measurement_reflns_used 6150
_cell_measurement_temperature 120.0
_cell_measurement_theta_max 24.30
_cell_measurement_theta_min 2.42
_cell_volume 15372.1(16)
_computing_cell_refinement 'SAINT v6.45A (Bruker, 2003)'
_computing_data_collection 'SMART v5.625 (Bruker, 2001)'
_computing_data_reduction 'SAINT v6.45A (Bruker, 2003)'
_computing_molecular_graphics
;
OLEX2: a complete structure solution, refinement and analysis program.
Dolomanov et al., J. Appl. Cryst. (2009). 42, 339-341
;
_computing_publication_material
;
OLEX2: a complete structure solution, refinement and analysis program.
Dolomanov et al., J. Appl. Cryst. (2009). 42, 339-341
;
_computing_structure_refinement 'SHELXL-97 (Sheldrick, 1997)'
_computing_structure_solution
;
A short history of SHELX (Sheldrick, 2007)/Bruker
;
_diffrn_ambient_temperature 120
_diffrn_measured_fraction_theta_full 0.998
_diffrn_measured_fraction_theta_max 0.998
_diffrn_measurement_device_type 'Bruker SMART CCD 6000'
_diffrn_measurement_method '\w scans'
_diffrn_radiation_monochromator Parallel,graphite
_diffrn_radiation_source 'fine-focus sealed tube'
_diffrn_radiation_type 'MO K\a'
_diffrn_radiation_wavelength 0.71073
_diffrn_reflns_av_R_equivalents 0.1100
_diffrn_reflns_av_sigmaI/netI 0.1143
_diffrn_reflns_limit_h_max 47
_diffrn_reflns_limit_h_min -47
_diffrn_reflns_limit_k_max 36
_diffrn_reflns_limit_k_min -36
_diffrn_reflns_limit_l_max 20
_diffrn_reflns_limit_l_min -20
_diffrn_reflns_number 69184
_diffrn_reflns_theta_full 27.00
_diffrn_reflns_theta_max 27.00
_diffrn_reflns_theta_min 1.42
_diffrn_source_current 35.0
_diffrn_source_power 1.75
_diffrn_source_target Mo
_diffrn_source_voltage 50.0
_exptl_absorpt_coefficient_mu 0.092
_exptl_absorpt_correction_type none
_exptl_crystal_colour brownish
_exptl_crystal_colour_lustre clear
_exptl_crystal_colour_modifier brownish
_exptl_crystal_colour_primary colourless
_exptl_crystal_density_diffrn 1.268
_exptl_crystal_density_method 'not measured'
_exptl_crystal_description prism
_exptl_crystal_F_000 6164
_exptl_crystal_size_max 0.24
_exptl_crystal_size_mid 0.16
_exptl_crystal_size_min 0.14
_refine_diff_density_max 0.876
_refine_diff_density_min -0.242
_refine_diff_density_rms 0.060
_refine_ls_extinction_method none
_refine_ls_goodness_of_fit_ref 0.950
_refine_ls_hydrogen_treatment constr
_refine_ls_matrix_type full
_refine_ls_number_parameters 1021
_refine_ls_number_reflns 16751
_refine_ls_number_restraints 0
_refine_ls_restrained_S_all 0.950
_refine_ls_R_factor_all 0.1394
_refine_ls_R_factor_gt 0.0606
_refine_ls_shift/su_max 0.000
_refine_ls_shift/su_mean 0.000
_refine_ls_structure_factor_coef Fsqd
_refine_ls_weighting_details
;
calc w=1/[\s^2^(Fo^2^)+(0.0600P)^2^+0.0000P] where P=(Fo^2^+2Fc^2^)/3
;
_refine_ls_weighting_scheme calc
_refine_ls_wR_factor_gt 0.1357
_refine_ls_wR_factor_ref 0.1546
_reflns_number_gt 7919
_reflns_number_total 16751
_reflns_threshold_expression >2sigma(I)
_cod_data_source_file c1ob05081h.txt
_cod_data_source_block 16_DAX17
_cod_depositor_comments
;
The following automatic conversions were performed:
'_diffrn_source_target' value 'MO' changed to 'Mo' according to
'/home/saulius/struct/CIF-dictionaries/cif_core.dic' dictionary named
'cif_core.dic' version 2.4.1 from 2010-06-29.

Automatic conversion script
Id: cif_fix_enum 1555 2011-01-17 13:19:09Z saulius 

The following automatic conversions were performed:

'_chemical_melting_point' value '190 C' was changed to '463.15' - it
was converted from degrees Celsius(C) to Kelvins(K).

Automatic conversion script
Id: cif_fix_values 1569 2011-02-09 13:29:24Z adriana 
;
_cod_original_cell_volume 15372.1(12)
_cod_database_code 7151856

loop_
_space_group_symop_id
_space_group_symop_operation_xyz
1 'x, y, z'
2 '-x, y, -z+1/2'
3 'x+1/2, y+1/2, z'
4 '-x+1/2, y+1/2, -z+1/2'
5 '-x, -y, -z'
6 'x, -y, z-1/2'
7 '-x+1/2, -y+1/2, -z'
8 'x+1/2, -y+1/2, z-1/2'

loop_
_atom_site_label
_atom_site_type_symbol
_atom_site_fract_x
_atom_site_fract_y
_atom_site_fract_z
_atom_site_U_iso_or_equiv
_atom_site_adp_type
_atom_site_occupancy
_atom_site_symmetry_multiplicity
_atom_site_calc_flag
_atom_site_refinement_flags
_atom_site_disorder_assembly
_atom_site_disorder_group
N1 N 0.71895(8) 0.34941(10) 0.6528(2) 0.0498(8) Uani 1 1 d . . .
N2 N 0.61574(8) 0.36308(9) 0.61418(19) 0.0435(7) Uani 1 1 d . . .
N4 N 0.67134(6) 0.50262(7) 0.57159(16) 0.0266(5) Uani 1 1 d . . .
C1 C 0.69879(8) 0.43602(9) 0.65688(19) 0.0269(6) Uani 1 1 d . . .
H1 H 0.7161 0.4494 0.7165 0.032 Uiso 1 1 calc R . .
C2 C 0.65521(8) 0.44105(9) 0.64632(19) 0.0266(6) Uani 1 1 d . . .
H2 H 0.6554 0.4542 0.7037 0.032 Uiso 1 1 calc R . .
C3 C 0.63631(8) 0.47710(10) 0.5678(2) 0.0289(7) Uani 1 1 d . . .
H3 H 0.6239 0.4610 0.5083 0.035 Uiso 1 1 calc R . .
C4A C 0.66628(8) 0.53699(10) 0.5017(2) 0.0296(7) Uani 1 1 d . . .
C5 C 0.63461(9) 0.53705(10) 0.4158(2) 0.0349(7) Uani 1 1 d . . .
H5 H 0.6152 0.5142 0.4011 0.042 Uiso 1 1 calc R . .
C6 C 0.63220(10) 0.57165(12) 0.3521(2) 0.0468(9) Uani 1 1 d . . .
H6 H 0.6109 0.5721 0.2948 0.056 Uiso 1 1 calc R . .
C7 C 0.66108(11) 0.60523(12) 0.3734(3) 0.0495(9) Uani 1 1 d . . .
H7 H 0.6594 0.6282 0.3305 0.059 Uiso 1 1 calc R . .
C8 C 0.69229(11) 0.60463(11) 0.4583(3) 0.0472(9) Uani 1 1 d . . .
H8 H 0.7118 0.6272 0.4720 0.057 Uiso 1 1 calc R . .
C8A C 0.69546(9) 0.57126(10) 0.5240(2) 0.0333(7) Uani 1 1 d . . .
C9 C 0.72886(9) 0.56935(10) 0.6172(2) 0.0389(8) Uani 1 1 d . . .
H9A H 0.7184 0.5654 0.6641 0.047 Uiso 1 1 calc R . .
H9B H 0.7433 0.5984 0.6292 0.047 Uiso 1 1 calc R . .
C9A C 0.75670(8) 0.52953(10) 0.62309(19) 0.0314(7) Uani 1 1 d . . .
C10 C 0.79629(9) 0.53897(11) 0.6423(2) 0.0385(8) Uani 1 1 d . . .
H10F H 0.8056 0.5692 0.6567 0.046 Uiso 1 1 calc R . .
C11 C 0.82200(9) 0.50470(12) 0.6405(2) 0.0387(8) Uani 1 1 d . . .
H11D H 0.8485 0.5117 0.6559 0.046 Uiso 1 1 calc R . .
C12 C 0.80837(8) 0.45981(11) 0.6159(2) 0.0354(7) Uani 1 1 d . . .
H12 H 0.8254 0.4367 0.6129 0.043 Uiso 1 1 calc R . .
C13 C 0.76931(8) 0.44965(10) 0.59588(19) 0.0299(7) Uani 1 1 d . . .
H13 H 0.7602 0.4195 0.5788 0.036 Uiso 1 1 calc R . .
C13A C 0.74293(8) 0.48362(10) 0.60054(19) 0.0274(6) Uani 1 1 d . . .
C13B C 0.70121(7) 0.46675(9) 0.57899(19) 0.0269(6) Uani 1 1 d . . .
H13A H 0.6919 0.4487 0.5215 0.032 Uiso 1 1 calc R . .
C14 C 0.71052(8) 0.38786(11) 0.6543(2) 0.0329(7) Uani 1 1 d . . .
C15 C 0.63300(8) 0.39742(10) 0.6275(2) 0.0317(7) Uani 1 1 d . . .
C16 C 0.60623(8) 0.50789(9) 0.5830(2) 0.0273(6) Uani 1 1 d . . .
C17 C 0.56815(9) 0.51118(10) 0.5165(2) 0.0371(7) Uani 1 1 d . . .
H17 H 0.5610 0.4950 0.4612 0.045 Uiso 1 1 calc R . .
C18 C 0.54011(9) 0.53896(11) 0.5323(3) 0.0464(9) Uani 1 1 d . . .
H18 H 0.5145 0.5417 0.4872 0.056 Uiso 1 1 calc R . .
C19 C 0.55102(10) 0.56216(10) 0.6159(3) 0.0446(9) Uani 1 1 d . . .
H19 H 0.5326 0.5801 0.6274 0.054 Uiso 1 1 calc R . .
C20 C 0.58901(9) 0.55869(10) 0.6817(2) 0.0403(8) Uani 1 1 d . . .
H20 H 0.5962 0.5744 0.7375 0.048 Uiso 1 1 calc R . .
C21 C 0.61652(8) 0.53223(10) 0.6657(2) 0.0318(7) Uani 1 1 d . . .
H21 H 0.6423 0.5305 0.7104 0.038 Uiso 1 1 calc R . .
N21 N 0.54823(9) 0.40686(10) 0.3563(2) 0.0599(9) Uani 1 1 d . . .
N22 N 0.65295(9) 0.38568(10) 0.4083(2) 0.0538(8) Uani 1 1 d . . .
N34 N 0.58714(6) 0.25162(7) 0.43725(15) 0.0253(5) Uani 1 1 d . . .
C31 C 0.56547(8) 0.31920(9) 0.3514(2) 0.0308(7) Uani 1 1 d . . .
H31 H 0.5491 0.3065 0.2903 0.037 Uiso 1 1 calc R . .
C32 C 0.60989(8) 0.31064(9) 0.3707(2) 0.0294(7) Uani 1 1 d . . .
H32 H 0.6113 0.2960 0.3161 0.035 Uiso 1 1 calc R . .
C33 C 0.62444(8) 0.27509(9) 0.4516(2) 0.0281(6) Uani 1 1 d . . .
H33 H 0.6341 0.2918 0.5106 0.034 Uiso 1 1 calc R . .
C34A C 0.58834(8) 0.21625(9) 0.5016(2) 0.0262(6) Uani 1 1 d . . .
C35 C 0.61875(8) 0.21164(10) 0.5883(2) 0.0288(7) Uani 1 1 d . . .
H35 H 0.6395 0.2329 0.6081 0.035 Uiso 1 1 calc R . .
C36 C 0.61825(9) 0.17528(10) 0.6458(2) 0.0331(7) Uani 1 1 d . . .
H36 H 0.6391 0.1715 0.7032 0.040 Uiso 1 1 calc R . .
C37 C 0.58666(9) 0.14458(10) 0.6177(2) 0.0347(7) Uani 1 1 d . . .
H37 H 0.5860 0.1207 0.6567 0.042 Uiso 1 1 calc R . .
C38 C 0.55605(9) 0.14949(9) 0.5315(2) 0.0324(7) Uani 1 1 d . . .
H38 H 0.5348 0.1290 0.5134 0.039 Uiso 1 1 calc R . .
C38A C 0.55655(8) 0.18450(9) 0.4717(2) 0.0282(6) Uani 1 1 d . . .
C39 C 0.52472(8) 0.19081(9) 0.3757(2) 0.0307(7) Uani 1 1 d . . .
H39B H 0.5369 0.1950 0.3320 0.037 Uiso 1 1 calc R . .
H39A H 0.5083 0.1631 0.3580 0.037 Uiso 1 1 calc R . .
C39A C 0.49932(8) 0.23235(10) 0.37216(19) 0.0274(6) Uani 1 1 d . . .
C40 C 0.45913(8) 0.22616(10) 0.35196(19) 0.0320(7) Uani 1 1 d . . .
H40 H 0.4481 0.1968 0.3349 0.038 Uiso 1 1 calc R . .
C41 C 0.43543(8) 0.26218(11) 0.3565(2) 0.0324(7) Uani 1 1 d . . .
H41 H 0.4087 0.2570 0.3419 0.039 Uiso 1 1 calc R . .
C42 C 0.45130(8) 0.30602(11) 0.3829(2) 0.0336(7) Uani 1 1 d . . .
H42 H 0.4355 0.3305 0.3860 0.040 Uiso 1 1 calc R . .
C43 C 0.49124(8) 0.31283(10) 0.40469(19) 0.0300(7) Uani 1 1 d . . .
H43 H 0.5021 0.3421 0.4235 0.036 Uiso 1 1 calc R . .
C43A C 0.51557(8) 0.27682(9) 0.39917(19) 0.0263(6) Uani 1 1 d . . .
C43B C 0.55874(8) 0.28945(9) 0.42578(19) 0.0256(6) Uani 1 1 d . . .
H43A H 0.5679 0.3074 0.4834 0.031 Uiso 1 1 calc R . .
C44 C 0.55537(9) 0.36850(11) 0.3531(2) 0.0391(8) Uani 1 1 d . . .
C45 C 0.63409(9) 0.35290(11) 0.3922(2) 0.0363(7) Uani 1 1 d . . .
C46 C 0.65643(8) 0.24331(9) 0.4495(2) 0.0292(7) Uani 1 1 d . . .
C47 C 0.65107(9) 0.21632(10) 0.3725(2) 0.0353(7) Uani 1 1 d . . .
H47 H 0.6270 0.2172 0.3214 0.042 Uiso 1 1 calc R . .
C48 C 0.68147(10) 0.18790(11) 0.3713(3) 0.0469(9) Uani 1 1 d . . .
H48 H 0.6777 0.1702 0.3192 0.056 Uiso 1 1 calc R . .
C49 C 0.71692(10) 0.18596(11) 0.4471(3) 0.0502(10) Uani 1 1 d . . .
H49 H 0.7371 0.1668 0.4463 0.060 Uiso 1 1 calc R . .
C50 C 0.72263(9) 0.21256(11) 0.5245(3) 0.0453(9) Uani 1 1 d . . .
H50 H 0.7465 0.2111 0.5760 0.054 Uiso 1 1 calc R . .
C51 C 0.69250(8) 0.24137(10) 0.5250(2) 0.0361(7) Uani 1 1 d . . .
H51 H 0.6966 0.2596 0.5767 0.043 Uiso 1 1 calc R . .
Cl1A Cl 0.53950(10) 0.54061(13) 0.2316(3) 0.0401(10) Uiso 0.25 1 d P . 1
Cl1B Cl 0.53505(10) 0.53419(13) 0.2552(3) 0.0359(9) Uiso 0.25 1 d P A 2
C1SB C 0.5067(3) 0.5076(3) 0.2421(9) 0.021(2) Uiso 0.25 1 d P . 1
H1SB H 0.5210 0.4881 0.2972 0.025 Uiso 0.25 1 d PR . 1
H1SA H 0.4933 0.4929 0.1807 0.025 Uiso 0.25 1 d PR . 1
N31 N 0.52309(9) 0.12271(10) 0.8757(2) 0.0557(8) Uani 1 1 d . . .
N32 N 0.61930(8) 0.09601(9) 0.8634(2) 0.0488(7) Uani 1 1 d . . .
N64 N 0.60618(6) 0.25188(7) 0.92688(16) 0.0257(5) Uani 1 1 d . . .
C61 C 0.55905(8) 0.19523(9) 0.84697(19) 0.0271(6) Uani 1 1 d . . .
H61 H 0.5418 0.2092 0.7879 0.033 Uiso 1 1 calc R . .
C62 C 0.59957(8) 0.18361(9) 0.8427(2) 0.0283(6) Uani 1 1 d . . .
H62 H 0.5987 0.1941 0.7829 0.034 Uiso 1 1 calc R . .
C63 C 0.63045(8) 0.21325(9) 0.9197(2) 0.0266(6) Uani 1 1 d . . .
H63 H 0.6411 0.1958 0.9779 0.032 Uiso 1 1 calc R . .
C64A C 0.62513(8) 0.28384(9) 1.00163(19) 0.0257(6) Uani 1 1 d . . .
C65 C 0.65693(8) 0.27282(10) 1.0818(2) 0.0345(7) Uani 1 1 d . . .
H65 H 0.6680 0.2432 1.0899 0.041 Uiso 1 1 calc R . .
C66 C 0.67257(9) 0.30615(11) 1.1510(2) 0.0430(8) Uani 1 1 d . . .
H66 H 0.6943 0.2989 1.2050 0.052 Uiso 1 1 calc R . .
C67 C 0.65594(10) 0.34966(12) 1.1399(2) 0.0452(9) Uani 1 1 d . . .
H67 H 0.6659 0.3714 1.1873 0.054 Uiso 1 1 calc R . .
C68 C 0.62455(9) 0.36127(11) 1.0586(2) 0.0382(8) Uani 1 1 d . . .
H68 H 0.6139 0.3910 1.0511 0.046 Uiso 1 1 calc R . .
C68A C 0.60868(8) 0.32886(10) 0.9877(2) 0.0299(7) Uani 1 1 d . . .
C69 C 0.57463(8) 0.33943(10) 0.8979(2) 0.0341(7) Uani 1 1 d . . .
H69A H 0.5818 0.3306 0.8474 0.041 Uiso 1 1 calc R . .
H69B H 0.5699 0.3727 0.8937 0.041 Uiso 1 1 calc R . .
C69A C 0.53664(8) 0.31473(10) 0.8864(2) 0.0309(7) Uani 1 1 d . . .
C70 C 0.50238(9) 0.34130(11) 0.8631(2) 0.0406(8) Uani 1 1 d . . .
H70 H 0.5036 0.3731 0.8538 0.049 Uiso 1 1 calc R . .
C71 C 0.46693(9) 0.32222(12) 0.8535(2) 0.0431(8) Uani 1 1 d . . .
H71 H 0.4444 0.3407 0.8362 0.052 Uiso 1 1 calc R . .
C72 C 0.46491(9) 0.27532(12) 0.8698(2) 0.0403(8) Uani 1 1 d . . .
H72 H 0.4412 0.2621 0.8646 0.048 Uiso 1 1 calc R . .
C73 C 0.49872(8) 0.24812(11) 0.8940(2) 0.0338(7) Uani 1 1 d . . .
H73 H 0.4974 0.2166 0.9055 0.041 Uiso 1 1 calc R . .
C73A C 0.53468(8) 0.26714(10) 0.90127(18) 0.0270(6) Uani 1 1 d . . .
C73B C 0.56877(7) 0.23263(9) 0.92364(19) 0.0269(6) Uani 1 1 d . . .
H73A H 0.5736 0.2174 0.9826 0.032 Uiso 1 1 calc R . .
C74 C 0.53898(9) 0.15439(11) 0.8635(2) 0.0357(7) Uani 1 1 d . . .
C75 C 0.61026(9) 0.13465(11) 0.8539(2) 0.0362(7) Uani 1 1 d . . .
C76 C 0.66378(8) 0.22860(9) 0.8930(2) 0.0284(6) Uani 1 1 d . . .
C77 C 0.69949(9) 0.20549(12) 0.9263(2) 0.0461(9) Uani 1 1 d . . .
H77 H 0.7038 0.1813 0.9683 0.055 Uiso 1 1 calc R . .
C78 C 0.72919(10) 0.21797(13) 0.8978(3) 0.0592(11) Uani 1 1 d . . .
H78 H 0.7533 0.2024 0.9212 0.071 Uiso 1 1 calc R . .
C79 C 0.72273(9) 0.25353(12) 0.8347(3) 0.0490(9) Uani 1 1 d . . .
H79 H 0.7425 0.2619 0.8154 0.059 Uiso 1 1 calc R . .
C80 C 0.68706(9) 0.27666(10) 0.8004(2) 0.0396(8) Uani 1 1 d . . .
H80 H 0.6827 0.3006 0.7579 0.048 Uiso 1 1 calc R . .
C81 C 0.65744(9) 0.26402(10) 0.8294(2) 0.0354(7) Uani 1 1 d . . .
H81 H 0.6333 0.2795 0.8059 0.042 Uiso 1 1 calc R . .
N41 N 0.70865(9) -0.14029(10) 0.6223(2) 0.0573(8) Uani 1 1 d . . .
N42 N 0.61213(8) -0.15807(9) 0.6305(2) 0.0534(8) Uani 1 1 d . . .
N94 N 0.63561(6) -0.00333(7) 0.57395(15) 0.0242(5) Uani 1 1 d . . .
C91 C 0.67785(7) -0.06415(9) 0.65360(19) 0.0256(6) Uani 1 1 d . . .
H91 H 0.6952 -0.0517 0.7142 0.031 Uiso 1 1 calc R . .
C92 C 0.63593(7) -0.07180(9) 0.6524(2) 0.0262(6) Uani 1 1 d . . .
H92 H 0.6362 -0.0604 0.7111 0.031 Uiso 1 1 calc R . .
C93 C 0.60793(7) -0.04006(9) 0.57398(19) 0.0238(6) Uani 1 1 d . . .
H93 H 0.5980 -0.0567 0.5149 0.029 Uiso 1 1 calc R . .
C94A C 0.62121(7) 0.03157(9) 0.50332(19) 0.0238(6) Uani 1 1 d . . .
C95 C 0.59122(8) 0.02430(10) 0.4167(2) 0.0296(7) Uani 1 1 d . . .
H95 H 0.5785 -0.0043 0.4018 0.035 Uiso 1 1 calc R . .
C96 C 0.58025(8) 0.06044(10) 0.3517(2) 0.0315(7) Uani 1 1 d . . .
H96 H 0.5604 0.0557 0.2932 0.038 Uiso 1 1 calc R . .
C97 C 0.59870(8) 0.10295(10) 0.3741(2) 0.0328(7) Uani 1 1 d . . .
H97 H 0.5910 0.1270 0.3311 0.039 Uiso 1 1 calc R . .
C98 C 0.62865(8) 0.11001(10) 0.4605(2) 0.0301(7) Uani 1 1 d . . .
H98 H 0.6412 0.1387 0.4747 0.036 Uiso 1 1 calc R . .
C98A C 0.64013(8) 0.07504(9) 0.52606(19) 0.0265(6) Uani 1 1 d . . .
C99 C 0.67379(8) 0.08019(9) 0.61892(19) 0.0283(7) Uani 1 1 d . . .
H99A H 0.6656 0.0694 0.6666 0.034 Uiso 1 1 calc R . .
H99B H 0.6809 0.1128 0.6303 0.034 Uiso 1 1 calc R . .
C99A C 0.70964(8) 0.05252(10) 0.62385(19) 0.0269(6) Uani 1 1 d . . .
C100 C 0.74505(8) 0.07617(10) 0.6441(2) 0.0328(7) Uani 1 1 d . . .
H10 H 0.7462 0.1078 0.6571 0.039 Uiso 1 1 calc R . .
C101 C 0.77860(8) 0.05401(11) 0.6456(2) 0.0346(7) Uani 1 1 d . . .
H10A H 0.8019 0.0706 0.6596 0.042 Uiso 1 1 calc R . .
C102 C 0.77725(8) 0.00716(11) 0.6261(2) 0.0327(7) Uani 1 1 d . . .
H10B H 0.7997 -0.0081 0.6275 0.039 Uiso 1 1 calc R . .
C103 C 0.74216(7) -0.01685(10) 0.60455(19) 0.0281(6) Uani 1 1 d . . .
H10C H 0.7411 -0.0483 0.5900 0.034 Uiso 1 1 calc R . .
C104 C 0.70817(7) 0.00500(9) 0.60406(18) 0.0254(6) Uani 1 1 d . . .
C105 C 0.67197(7) -0.02632(9) 0.57968(19) 0.0244(6) Uani 1 1 d . . .
H10D H 0.6668 -0.0416 0.5205 0.029 Uiso 1 1 calc R . .
C106 C 0.69555(8) -0.10652(11) 0.6368(2) 0.0351(7) Uani 1 1 d . . .
C107 C 0.62237(8) -0.12030(11) 0.6407(2) 0.0361(7) Uani 1 1 d . . .
C108 C 0.57409(7) -0.02295(9) 0.59498(19) 0.0243(6) Uani 1 1 d . . .
C109 C 0.53951(8) -0.04931(10) 0.5684(2) 0.0297(7) Uani 1 1 d . . .
H10E H 0.5368 -0.0761 0.5335 0.036 Uiso 1 1 calc R . .
C110 C 0.50930(8) -0.03572(10) 0.5938(2) 0.0316(7) Uani 1 1 d . . .
H11 H 0.4865 -0.0536 0.5762 0.038 Uiso 1 1 calc R . .
C111 C 0.51283(8) 0.00422(10) 0.64487(19) 0.0300(7) Uani 1 1 d . . .
H11A H 0.4924 0.0133 0.6615 0.036 Uiso 1 1 calc R . .
C112 C 0.54687(8) 0.03067(10) 0.6713(2) 0.0309(7) Uani 1 1 d . . .
H11B H 0.5492 0.0578 0.7052 0.037 Uiso 1 1 calc R . .
C113 C 0.57756(8) 0.01707(9) 0.64754(19) 0.0284(6) Uani 1 1 d . . .
H11C H 0.6006 0.0347 0.6667 0.034 Uiso 1 1 calc R . .

loop_
_atom_site_aniso_label
_atom_site_aniso_U_11
_atom_site_aniso_U_22
_atom_site_aniso_U_33
_atom_site_aniso_U_23
_atom_site_aniso_U_13
_atom_site_aniso_U_12
N1 0.0598(19) 0.0405(18) 0.064(2) 0.0103(15) 0.0400(16) 0.0074(14)
N2 0.0469(17) 0.0373(16) 0.0513(18) -0.0053(14) 0.0250(14) -0.0122(13)
N4 0.0345(14) 0.0238(13) 0.0284(13) 0.0024(11) 0.0199(11) 0.0033(10)
C1 0.0266(16) 0.0283(16) 0.0272(16) -0.0002(13) 0.0122(13) -0.0027(11)
C2 0.0305(16) 0.0239(15) 0.0293(16) -0.0013(13) 0.0160(13) -0.0023(11)
C3 0.0333(17) 0.0290(16) 0.0278(16) -0.0055(13) 0.0159(13) -0.0025(12)
C4A 0.0408(18) 0.0263(16) 0.0298(17) 0.0008(13) 0.0227(14) 0.0094(13)
C5 0.0479(19) 0.0318(17) 0.0371(18) 0.0031(15) 0.0296(16) 0.0108(14)
C6 0.069(2) 0.047(2) 0.037(2) 0.0110(17) 0.0349(18) 0.0264(18)
C7 0.089(3) 0.0302(19) 0.050(2) 0.0105(17) 0.050(2) 0.0165(18)
C8 0.082(3) 0.0243(17) 0.057(2) -0.0002(17) 0.051(2) 0.0016(16)
C8A 0.056(2) 0.0201(15) 0.0397(19) -0.0037(14) 0.0366(16) -0.0004(13)
C9 0.055(2) 0.0320(18) 0.041(2) -0.0076(15) 0.0317(17) -0.0122(14)
C9A 0.0402(18) 0.0351(17) 0.0246(16) -0.0041(14) 0.0189(14) -0.0043(13)
C10 0.045(2) 0.046(2) 0.0322(18) -0.0077(16) 0.0243(15) -0.0189(15)
C11 0.0353(18) 0.059(2) 0.0261(17) -0.0005(16) 0.0171(14) -0.0113(15)
C12 0.0321(17) 0.051(2) 0.0276(17) 0.0092(15) 0.0169(14) 0.0060(14)
C13 0.0371(18) 0.0329(17) 0.0236(15) -0.0012(13) 0.0162(13) 0.0005(13)
C13A 0.0342(17) 0.0297(16) 0.0230(15) -0.0004(13) 0.0163(13) -0.0029(12)
C13B 0.0310(16) 0.0259(15) 0.0250(15) -0.0019(13) 0.0126(13) -0.0006(12)
C14 0.0378(18) 0.0290(17) 0.0379(18) 0.0019(14) 0.0217(15) 0.0003(13)
C15 0.0347(17) 0.0313(17) 0.0353(18) -0.0002(14) 0.0206(14) -0.0015(13)
C16 0.0257(16) 0.0252(15) 0.0328(17) -0.0008(13) 0.0136(13) -0.0025(11)
C17 0.0366(18) 0.0336(17) 0.0404(19) 0.0004(15) 0.0146(15) -0.0002(13)
C18 0.0309(18) 0.042(2) 0.065(3) 0.0095(19) 0.0177(17) 0.0026(14)
C19 0.045(2) 0.0300(18) 0.072(3) 0.0052(18) 0.0376(19) 0.0068(14)
C20 0.051(2) 0.0294(18) 0.050(2) -0.0044(16) 0.0309(18) -0.0008(14)
C21 0.0385(17) 0.0279(16) 0.0337(17) -0.0016(14) 0.0194(14) 0.0013(13)
N21 0.070(2) 0.0336(17) 0.092(3) 0.0187(17) 0.0488(19) 0.0066(14)
N22 0.065(2) 0.0464(18) 0.0500(19) 0.0010(15) 0.0232(16) -0.0255(15)
N34 0.0276(13) 0.0232(12) 0.0289(13) 0.0013(10) 0.0154(11) -0.0024(9)
C31 0.0324(17) 0.0284(16) 0.0328(17) 0.0015(14) 0.0144(14) -0.0041(12)
C32 0.0349(17) 0.0270(16) 0.0308(17) -0.0034(13) 0.0179(14) -0.0074(12)
C33 0.0336(16) 0.0257(15) 0.0302(16) -0.0076(13) 0.0182(13) -0.0049(12)
C34A 0.0330(16) 0.0214(15) 0.0329(17) -0.0029(13) 0.0225(14) 0.0010(11)
C35 0.0338(17) 0.0281(16) 0.0312(17) -0.0008(13) 0.0201(14) 0.0024(12)
C36 0.0453(19) 0.0310(17) 0.0309(17) 0.0010(14) 0.0236(15) 0.0105(14)
C37 0.054(2) 0.0217(16) 0.0394(19) 0.0041(14) 0.0305(17) 0.0060(14)
C38 0.0466(19) 0.0208(15) 0.0409(19) -0.0045(14) 0.0290(16) -0.0028(13)
C38A 0.0341(17) 0.0226(15) 0.0357(17) -0.0020(13) 0.0221(14) 0.0001(12)
C39 0.0378(17) 0.0263(16) 0.0331(17) -0.0067(14) 0.0196(14) -0.0082(12)
C39A 0.0342(17) 0.0284(16) 0.0235(15) -0.0017(13) 0.0155(13) -0.0004(12)
C40 0.0334(17) 0.0397(18) 0.0251(16) -0.0026(14) 0.0140(13) -0.0080(13)
C41 0.0298(16) 0.0455(19) 0.0266(16) 0.0032(15) 0.0162(13) -0.0004(14)
C42 0.0361(18) 0.0412(19) 0.0306(17) 0.0083(15) 0.0208(14) 0.0084(14)
C43 0.0381(18) 0.0308(16) 0.0261(16) 0.0006(13) 0.0181(14) -0.0001(13)
C43A 0.0278(15) 0.0290(16) 0.0254(15) 0.0020(13) 0.0141(13) -0.0010(12)
C43B 0.0345(16) 0.0219(15) 0.0234(15) -0.0024(12) 0.0147(13) -0.0034(12)
C44 0.045(2) 0.0317(19) 0.049(2) 0.0102(16) 0.0275(17) 0.0007(14)
C45 0.0365(18) 0.0389(19) 0.0356(19) 0.0016(15) 0.0166(15) -0.0069(14)
C46 0.0324(17) 0.0230(15) 0.0390(18) -0.0001(14) 0.0215(14) -0.0051(12)
C47 0.0462(19) 0.0268(16) 0.0419(19) -0.0066(15) 0.0269(16) -0.0077(13)
C48 0.064(2) 0.0302(18) 0.066(3) -0.0136(17) 0.046(2) -0.0060(16)
C49 0.053(2) 0.0299(19) 0.085(3) -0.0063(19) 0.046(2) 0.0009(15)
C50 0.0380(19) 0.0363(19) 0.067(3) 0.0010(18) 0.0261(18) -0.0016(14)
C51 0.0399(19) 0.0270(17) 0.049(2) -0.0042(15) 0.0258(16) -0.0026(13)
N31 0.071(2) 0.0425(18) 0.059(2) -0.0043(16) 0.0321(17) -0.0238(15)
N32 0.0525(18) 0.0291(16) 0.060(2) -0.0041(14) 0.0172(15) -0.0003(13)
N64 0.0276(13) 0.0237(12) 0.0308(13) -0.0041(11) 0.0170(11) -0.0040(9)
C61 0.0332(16) 0.0251(15) 0.0241(15) 0.0024(13) 0.0127(13) -0.0027(12)
C62 0.0386(17) 0.0237(15) 0.0266(16) 0.0007(13) 0.0175(13) -0.0038(12)
C63 0.0351(16) 0.0203(14) 0.0286(16) -0.0006(13) 0.0173(13) 0.0001(11)
C64A 0.0290(16) 0.0263(15) 0.0282(16) -0.0063(13) 0.0182(13) -0.0073(11)
C65 0.0350(18) 0.0319(17) 0.0394(19) -0.0080(15) 0.0178(15) -0.0042(13)
C66 0.0384(19) 0.049(2) 0.041(2) -0.0103(17) 0.0157(16) -0.0094(15)
C67 0.049(2) 0.043(2) 0.051(2) -0.0246(18) 0.0283(19) -0.0204(16)
C68 0.046(2) 0.0289(17) 0.051(2) -0.0091(15) 0.0309(18) -0.0082(14)
C68A 0.0340(17) 0.0256(16) 0.0391(18) -0.0038(14) 0.0241(14) -0.0072(12)
C69 0.0427(19) 0.0241(16) 0.044(2) 0.0050(14) 0.0262(16) -0.0003(13)
C69A 0.0389(18) 0.0339(17) 0.0275(16) 0.0021(14) 0.0215(14) 0.0009(13)
C70 0.048(2) 0.043(2) 0.0387(19) 0.0098(16) 0.0265(16) 0.0106(15)
C71 0.0361(19) 0.067(2) 0.0308(18) 0.0092(17) 0.0182(15) 0.0186(16)
C72 0.0303(18) 0.068(2) 0.0265(17) -0.0040(17) 0.0152(14) -0.0042(15)
C73 0.0350(18) 0.0422(19) 0.0274(16) -0.0040(14) 0.0158(14) -0.0056(14)
C73A 0.0275(16) 0.0361(17) 0.0191(15) -0.0005(13) 0.0110(12) -0.0017(12)
C73B 0.0310(16) 0.0288(16) 0.0227(15) -0.0013(13) 0.0128(12) -0.0082(12)
C74 0.0424(19) 0.0330(18) 0.0333(18) -0.0047(14) 0.0170(15) -0.0115(14)
C75 0.0398(19) 0.0312(18) 0.0379(19) -0.0048(15) 0.0161(15) -0.0062(14)
C76 0.0325(17) 0.0247(15) 0.0323(17) -0.0023(13) 0.0175(13) -0.0019(12)
C77 0.044(2) 0.048(2) 0.054(2) 0.0169(18) 0.0277(18) 0.0070(15)
C78 0.041(2) 0.068(3) 0.080(3) 0.019(2) 0.036(2) 0.0129(18)
C79 0.046(2) 0.050(2) 0.067(3) 0.002(2) 0.0394(19) -0.0051(16)
C80 0.049(2) 0.0292(17) 0.054(2) 0.0048(16) 0.0338(17) -0.0027(14)
C81 0.0420(18) 0.0269(16) 0.047(2) -0.0006(15) 0.0285(16) 0.0015(13)
N41 0.069(2) 0.0438(18) 0.071(2) 0.0079(17) 0.0412(18) 0.0214(15)
N42 0.0507(18) 0.0312(17) 0.077(2) 0.0084(16) 0.0246(16) -0.0046(13)
N94 0.0273(13) 0.0222(12) 0.0277(13) 0.0033(10) 0.0158(11) 0.0003(9)
C91 0.0261(15) 0.0267(15) 0.0252(15) -0.0009(13) 0.0115(12) 0.0000(11)
C92 0.0312(16) 0.0233(15) 0.0297(16) -0.0038(13) 0.0180(13) -0.0020(11)
C93 0.0259(15) 0.0235(15) 0.0241(15) -0.0023(12) 0.0122(12) -0.0030(11)
C94A 0.0225(14) 0.0257(15) 0.0265(15) 0.0036(13) 0.0133(12) 0.0025(11)
C95 0.0301(16) 0.0262(16) 0.0360(17) -0.0021(14) 0.0171(14) -0.0032(12)
C96 0.0344(17) 0.0315(17) 0.0299(17) 0.0044(14) 0.0142(14) 0.0082(13)
C97 0.0407(18) 0.0292(17) 0.0338(18) 0.0072(14) 0.0205(15) 0.0103(13)
C98 0.0355(17) 0.0259(16) 0.0358(18) 0.0002(14) 0.0216(14) -0.0010(12)
C98A 0.0298(16) 0.0275(16) 0.0298(16) -0.0033(13) 0.0200(13) 0.0008(12)
C99 0.0337(17) 0.0256(16) 0.0309(17) -0.0051(13) 0.0184(14) -0.0018(12)
C99A 0.0286(16) 0.0331(16) 0.0211(15) -0.0002(13) 0.0123(12) -0.0011(12)
C100 0.0383(18) 0.0344(17) 0.0277(17) -0.0039(14) 0.0155(14) -0.0049(13)
C101 0.0304(17) 0.048(2) 0.0272(17) 0.0002(15) 0.0132(14) -0.0094(14)
C102 0.0287(17) 0.0461(19) 0.0281(17) 0.0020(15) 0.0163(13) 0.0015(13)
C103 0.0260(16) 0.0317(16) 0.0286(16) 0.0024(13) 0.0131(13) 0.0016(12)
C104 0.0255(15) 0.0322(16) 0.0209(15) -0.0027(13) 0.0118(12) -0.0013(12)
C105 0.0252(15) 0.0255(15) 0.0254(15) 0.0000(13) 0.0133(12) 0.0017(11)
C106 0.0371(18) 0.0331(18) 0.0387(19) 0.0041(15) 0.0191(15) 0.0070(14)
C107 0.0336(18) 0.0308(18) 0.046(2) 0.0068(16) 0.0185(15) 0.0023(13)
C108 0.0270(15) 0.0220(14) 0.0262(15) 0.0003(12) 0.0132(12) -0.0007(11)
C109 0.0318(17) 0.0258(16) 0.0322(17) -0.0061(13) 0.0136(13) -0.0041(12)
C110 0.0281(16) 0.0337(17) 0.0367(18) -0.0030(14) 0.0168(14) -0.0062(12)
C111 0.0255(16) 0.0342(17) 0.0327(17) -0.0012(14) 0.0142(13) 0.0022(12)
C112 0.0318(17) 0.0263(16) 0.0374(18) -0.0031(14) 0.0167(14) 0.0007(12)
C113 0.0282(16) 0.0249(15) 0.0326(17) -0.0044(13) 0.0127(13) -0.0027(11)

loop_
_atom_type_symbol
_atom_type_description
_atom_type_scat_dispersion_real
_atom_type_scat_dispersion_imag
_atom_type_scat_source
C C 0.0033 0.0016 'International Tables Vol C Tables 4.2.6.8 and 6.1.1.4'
H H 0.0000 0.0000 'International Tables Vol C Tables 4.2.6.8 and 6.1.1.4'
Cl Cl 0.1484 0.1585 'International Tables Vol C Tables 4.2.6.8 and 6.1.1.4'
N N 0.0061 0.0033 'International Tables Vol C Tables 4.2.6.8 and 6.1.1.4'

loop_
_geom_angle_atom_site_label_1
_geom_angle_atom_site_label_2
_geom_angle_atom_site_label_3
_geom_angle
_geom_angle_site_symmetry_1
_geom_angle_site_symmetry_3
_geom_angle_publ_flag
N1 C14 C1 178.1(3) . . ?
N2 C15 C2 179.0(3) . . ?
N4 C3 C2 101.3(2) . . ?
N4 C3 H3 109.8 . . ?
N4 C3 C16 113.1(2) . . ?
N4 C13B C1 100.44(19) . . ?
N4 C13B C13A 116.9(2) . . ?
N4 C13B H13A 108.9 . . ?
C1 C2 H2 108.3 . . ?
C1 C13B H13A 108.9 . . ?
C2 C1 H1 108.3 . . ?
C2 C3 H3 109.8 . . ?
C3 N4 C13B 105.7(2) . . ?
C3 C2 C1 105.1(2) . . ?
C3 C2 H2 108.3 . . ?
C4A N4 C3 118.2(2) . . ?
C4A N4 C13B 113.7(2) . . ?
C4A C5 H5 120.3 . . ?
C4A C5 C6 119.4(3) . . ?
C4A C8A C9 118.1(3) . . ?
C5 C4A N4 123.3(3) . . ?
C5 C4A C8A 120.4(3) . . ?
C5 C6 H6 119.8 . . ?
C6 C5 H5 120.3 . . ?
C6 C7 H7 120.2 . . ?
C7 C6 C5 120.5(3) . . ?
C7 C6 H6 119.8 . . ?
C7 C8 H8 119.1 . . ?
C7 C8 C8A 121.7(3) . . ?
C8 C7 C6 119.6(3) . . ?
C8 C7 H7 120.2 . . ?
C8 C8A C4A 118.4(3) . . ?
C8 C8A C9 123.5(3) . . ?
C8A C4A N4 116.3(3) . . ?
C8A C8 H8 119.1 . . ?
C8A C9 H9A 109.4 . . ?
C8A C9 H9B 109.4 . . ?
C8A C9 C9A 111.1(2) . . ?
H9A C9 H9B 108.0 . . ?
C9A C9 H9A 109.4 . . ?
C9A C9 H9B 109.4 . . ?
C9A C10 H10F 119.1 . . ?
C9A C13A C13B 126.0(2) . . ?
C10 C9A C9 119.4(3) . . ?
C10 C9A C13A 118.5(3) . . ?
C10 C11 H11D 120.1 . . ?
C10 C11 C12 119.9(3) . . ?
C11 C10 C9A 121.8(3) . . ?
C11 C10 H10F 119.1 . . ?
C11 C12 H12 120.3 . . ?
C12 C11 H11D 120.1 . . ?
C12 C13 H13 119.2 . . ?
C12 C13 C13A 121.7(3) . . ?
C13 C12 C11 119.4(3) . . ?
C13 C12 H12 120.3 . . ?
C13 C13A C9A 118.6(3) . . ?
C13 C13A C13B 115.4(2) . . ?
C13A C9A C9 121.7(3) . . ?
C13A C13 H13 119.2 . . ?
C13A C13B C1 112.5(2) . . ?
C13A C13B H13A 108.9 . . ?
C13B C1 H1 108.3 . . ?
C13B C1 C2 104.5(2) . . ?
C14 C1 H1 108.3 . . ?
C14 C1 C2 113.1(2) . . ?
C14 C1 C13B 114.1(2) . . ?
C15 C2 C1 114.4(2) . . ?
C15 C2 H2 108.3 . . ?
C15 C2 C3 112.1(2) . . ?
C16 C3 C2 112.8(2) . . ?
C16 C3 H3 109.8 . . ?
C16 C17 H17 119.9 . . ?
C16 C17 C18 120.1(3) . . ?
C16 C21 H21 119.7 . . ?
C17 C16 C3 120.5(3) . . ?
C17 C16 C21 119.3(3) . . ?
C17 C18 H18 120.4 . . ?
C18 C17 H17 119.9 . . ?
C18 C19 H19 119.9 . . ?
C19 C18 C17 119.3(3) . . ?
C19 C18 H18 120.4 . . ?
C19 C20 H20 119.7 . . ?
C20 C19 C18 120.2(3) . . ?
C20 C19 H19 119.9 . . ?
C20 C21 C16 120.6(3) . . ?
C20 C21 H21 119.7 . . ?
C21 C16 C3 120.1(2) . . ?
C21 C20 C19 120.5(3) . . ?
C21 C20 H20 119.7 . . ?
N21 C44 C31 178.5(4) . . ?
N22 C45 C32 179.5(4) . . ?
N34 C33 C32 100.6(2) . . ?
N34 C33 H33 109.4 . . ?
N34 C33 C46 114.4(2) . . ?
N34 C43B C31 100.2(2) . . ?
N34 C43B C43A 118.3(2) . . ?
N34 C43B H43A 108.2 . . ?
C31 C32 H32 108.5 . . ?
C31 C43B H43A 108.2 . . ?
C32 C31 H31 108.5 . . ?
C32 C33 H33 109.4 . . ?
C33 N34 C43B 104.9(2) . . ?
C33 C32 C31 104.6(2) . . ?
C33 C32 H32 108.5 . . ?
C34A N34 C33 117.4(2) . . ?
C34A N34 C43B 115.5(2) . . ?
C34A C35 H35 120.0 . . ?
C34A C35 C36 120.0(3) . . ?
C34A C38A C39 117.7(2) . . ?
C35 C34A N34 123.6(2) . . ?
C35 C34A C38A 120.2(3) . . ?
C35 C36 H36 120.0 . . ?
C36 C35 H35 120.0 . . ?
C36 C37 H37 120.0 . . ?
C37 C36 C35 120.0(3) . . ?
C37 C36 H36 120.0 . . ?
C37 C38 H38 119.5 . . ?
C37 C38 C38A 121.0(3) . . ?
C38 C37 C36 120.0(3) . . ?
C38 C37 H37 120.0 . . ?
C38 C38A C34A 118.7(3) . . ?
C38 C38A C39 123.6(3) . . ?
C38A C34A N34 116.1(3) . . ?
C38A C38 H38 119.5 . . ?
C38A C39 H39B 109.5 . . ?
C38A C39 H39A 109.5 . . ?
H39B C39 H39A 108.1 . . ?
C39A C39 C38A 110.7(2) . . ?
C39A C39 H39B 109.5 . . ?
C39A C39 H39A 109.5 . . ?
C39A C40 H40 119.0 . . ?
C39A C43A C43B 125.0(2) . . ?
C40 C39A C39 119.7(2) . . ?
C40 C39A C43A 118.0(2) . . ?
C40 C41 H41 120.0 . . ?
C40 C41 C42 120.1(3) . . ?
C41 C40 C39A 122.1(3) . . ?
C41 C40 H40 119.0 . . ?
C41 C42 H42 120.6 . . ?
C41 C42 C43 118.9(3) . . ?
C42 C41 H41 120.0 . . ?
C42 C43 H43 119.1 . . ?
C42 C43 C43A 121.8(3) . . ?
C43 C42 H42 120.6 . . ?
C43 C43A C39A 119.2(2) . . ?
C43 C43A C43B 115.8(2) . . ?
C43A C39A C39 121.9(2) . . ?
C43A C43 H43 119.1 . . ?
C43A C43B C31 113.1(2) . . ?
C43A C43B H43A 108.2 . . ?
C43B C31 H31 108.5 . . ?
C43B C31 C32 103.9(2) . . ?
C44 C31 H31 108.5 . . ?
C44 C31 C32 113.7(2) . . ?
C44 C31 C43B 113.5(2) . . ?
C45 C32 C31 114.1(2) . . ?
C45 C32 H32 108.5 . . ?
C45 C32 C33 112.3(2) . . ?
C46 C33 C32 113.4(2) . . ?
C46 C33 H33 109.4 . . ?
C46 C47 H47 119.7 . . ?
C46 C47 C48 120.5(3) . . ?
C46 C51 C50 120.9(3) . . ?
C46 C51 H51 119.6 . . ?
C47 C46 C33 121.5(3) . . ?
C47 C48 H48 119.9 . . ?
C48 C47 H47 119.7 . . ?
C48 C49 H49 120.0 . . ?
C48 C49 C50 120.0(3) . . ?
C49 C48 C47 120.1(3) . . ?
C49 C48 H48 119.9 . . ?
C49 C50 H50 120.1 . . ?
C49 C50 C51 119.8(3) . . ?
C50 C49 H49 120.0 . . ?
C50 C51 H51 119.6 . . ?
C51 C46 C33 119.8(3) . . ?
C51 C46 C47 118.7(3) . . ?
C51 C50 H50 120.1 . . ?
Cl1A C1SB Cl1A 116.9(5) . 2_655 ?
Cl1A C1SB H1SB 105.6 . . ?
Cl1A C1SB H1SB 105.4 2_655 . ?
Cl1A C1SB H1SA 104.8 2_655 . ?
Cl1A C1SB H1SA 104.8 . . ?
C1SB Cl1A C1SB 10.8(4) . 2_655 ?
C1SB C1SB Cl1A 141.2(9) 2_655 . ?
C1SB C1SB Cl1A 27.9(7) 2_655 2_655 ?
C1SB C1SB H1SB 83.1 2_655 . ?
C1SB C1SB H1SA 102.6 2_655 . ?
H1SB C1SB H1SA 120.0 . . ?
N31 C74 C61 179.4(4) . . ?
N32 C75 C62 179.0(4) . . ?
N64 C63 C62 101.5(2) . . ?
N64 C63 H63 110.2 . . ?
N64 C63 C76 113.1(2) . . ?
N64 C73B C61 102.0(2) . . ?
N64 C73B C73A 116.0(2) . . ?
N64 C73B H73A 109.1 . . ?
C61 C62 H62 108.5 . . ?
C61 C73B H73A 109.1 . . ?
C62 C61 H61 108.4 . . ?
C62 C63 H63 110.2 . . ?
C63 N64 C73B 108.0(2) . . ?
C63 C62 C61 105.3(2) . . ?
C63 C62 H62 108.5 . . ?
C64A N64 C63 116.1(2) . . ?
C64A N64 C73B 114.2(2) . . ?
C64A C65 H65 120.1 . . ?
C64A C65 C66 119.7(3) . . ?
C64A C68A C69 118.6(3) . . ?
C65 C64A N64 124.3(2) . . ?
C65 C64A C68A 120.7(3) . . ?
C65 C66 H66 119.9 . . ?
C66 C65 H65 120.1 . . ?
C66 C67 H67 119.9 . . ?
C66 C67 C68 120.3(3) . . ?
C67 C66 C65 120.2(3) . . ?
C67 C66 H66 119.9 . . ?
C67 C68 H68 119.7 . . ?
C67 C68 C68A 120.7(3) . . ?
C68 C67 H67 119.9 . . ?
C68 C68A C64A 118.3(3) . . ?
C68 C68A C69 123.1(3) . . ?
C68A C64A N64 115.0(2) . . ?
C68A C68 H68 119.7 . . ?
C68A C69 H69A 108.8 . . ?
C68A C69 H69B 108.8 . . ?
C68A C69 C69A 113.6(2) . . ?
H69A C69 H69B 107.7 . . ?
C69A C69 H69A 108.8 . . ?
C69A C69 H69B 108.8 . . ?
C69A C70 H70 118.8 . . ?
C69A C73A C73 118.8(3) . . ?
C69A C73A C73B 125.6(2) . . ?
C70 C69A C69 118.2(3) . . ?
C70 C69A C73A 118.6(3) . . ?
C70 C71 H71 120.3 . . ?
C70 C71 C72 119.4(3) . . ?
C71 C70 C69A 122.3(3) . . ?
C71 C70 H70 118.8 . . ?
C71 C72 H72 120.3 . . ?
C71 C72 C73 119.4(3) . . ?
C72 C71 H71 120.3 . . ?
C72 C73 H73 119.3 . . ?
C72 C73 C73A 121.4(3) . . ?
C73 C72 H72 120.3 . . ?
C73 C73A C73B 115.6(3) . . ?
C73A C69A C69 123.2(2) . . ?
C73A C73 H73 119.3 . . ?
C73A C73B C61 111.1(2) . . ?
C73A C73B H73A 109.1 . . ?
C73B C61 H61 108.4 . . ?
C73B C61 C62 104.9(2) . . ?
C74 C61 H61 108.4 . . ?
C74 C61 C62 113.5(2) . . ?
C74 C61 C73B 113.0(2) . . ?
C75 C62 C61 114.8(2) . . ?
C75 C62 H62 108.5 . . ?
C75 C62 C63 111.1(2) . . ?
C76 C63 C62 111.4(2) . . ?
C76 C63 H63 110.2 . . ?
C76 C77 H77 119.7 . . ?
C76 C77 C78 120.7(3) . . ?
C76 C81 C80 120.4(3) . . ?
C76 C81 H81 119.8 . . ?
C77 C76 C63 120.8(3) . . ?
C77 C76 C81 119.3(3) . . ?
C77 C78 H78 120.1 . . ?
C78 C77 H77 119.7 . . ?
C78 C79 H79 119.9 . . ?
C79 C78 C77 119.7(3) . . ?
C79 C78 H78 120.1 . . ?
C79 C80 H80 120.1 . . ?
C79 C80 C81 119.8(3) . . ?
C80 C79 C78 120.2(3) . . ?
C80 C79 H79 119.9 . . ?
C80 C81 H81 119.8 . . ?
C81 C76 C63 119.8(2) . . ?
C81 C80 H80 120.1 . . ?
N41 C106 C91 178.4(4) . . ?
N42 C107 C92 178.8(4) . . ?
N94 C93 C92 100.5(2) . . ?
N94 C93 H93 110.2 . . ?
N94 C93 C108 113.9(2) . . ?
N94 C105 C91 102.17(19) . . ?
N94 C105 C104 115.9(2) . . ?
N94 C105 H10D 108.7 . . ?
C91 C92 H92 108.0 . . ?
C91 C105 H10D 108.7 . . ?
C92 C91 H91 108.6 . . ?
C92 C93 H93 110.2 . . ?
C93 C92 C91 105.5(2) . . ?
C93 C92 H92 108.0 . . ?
C94A N94 C93 117.6(2) . . ?
C94A N94 C105 114.04(19) . . ?
C94A C95 H95 120.3 . . ?
C94A C95 C96 119.5(3) . . ?
C94A C98A C99 117.9(2) . . ?
C95 C94A N94 124.1(2) . . ?
C95 C94A C98A 120.2(3) . . ?
C95 C96 H96 119.9 . . ?
C96 C95 H95 120.3 . . ?
C96 C97 H97 120.0 . . ?
C96 C97 C98 120.1(3) . . ?
C97 C96 C95 120.3(3) . . ?
C97 C96 H96 119.9 . . ?
C97 C98 H98 119.5 . . ?
C98 C97 H97 120.0 . . ?
C98 C98A C94A 119.0(3) . . ?
C98 C98A C99 123.0(2) . . ?
C98A C94A N94 115.6(2) . . ?
C98A C98 C97 121.0(3) . . ?
C98A C98 H98 119.5 . . ?
C98A C99 H99A 109.4 . . ?
C98A C99 H99B 109.4 . . ?
C98A C99 C99A 111.1(2) . . ?
H99A C99 H99B 108.0 . . ?
C99A C99 H99A 109.4 . . ?
C99A C99 H99B 109.4 . . ?
C99A C100 H10 119.0 . . ?
C99A C104 C103 118.9(2) . . ?
C99A C104 C105 125.7(2) . . ?
C100 C99A C99 118.3(2) . . ?
C100 C99A C104 118.5(2) . . ?
C100 C101 H10A 120.2 . . ?
C101 C100 C99A 122.0(3) . . ?
C101 C100 H10 119.0 . . ?
C101 C102 H10B 120.4 . . ?
C101 C102 C103 119.3(3) . . ?
C102 C101 C100 119.6(3) . . ?
C102 C101 H10A 120.2 . . ?
C102 C103 H10C 119.2 . . ?
C102 C103 C104 121.7(3) . . ?
C103 C102 H10B 120.4 . . ?
C103 C104 C105 115.4(2) . . ?
C104 C99A C99 123.1(2) . . ?
C104 C103 H10C 119.2 . . ?
C104 C105 C91 112.5(2) . . ?
C104 C105 H10D 108.7 . . ?
C105 N94 C93 107.18(19) . . ?
C105 C91 H91 108.6 . . ?
C105 C91 C92 104.7(2) . . ?
C106 C91 H91 108.6 . . ?
C106 C91 C92 113.4(2) . . ?
C106 C91 C105 112.8(2) . . ?
C107 C92 C91 115.0(2) . . ?
C107 C92 H92 108.0 . . ?
C107 C92 C93 112.0(2) . . ?
C108 C93 C92 111.3(2) . . ?
C108 C93 H93 110.2 . . ?
C108 C109 H10E 119.8 . . ?
C108 C113 H11C 119.8 . . ?
C109 C108 C93 119.9(2) . . ?
C109 C110 H11 119.8 . . ?
C110 C109 C108 120.3(3) . . ?
C110 C109 H10E 119.8 . . ?
C110 C111 H11A 120.2 . . ?
C110 C111 C112 119.7(2) . . ?
C111 C110 C109 120.5(3) . . ?
C111 C110 H11 119.8 . . ?
C111 C112 H11B 119.8 . . ?
C111 C112 C113 120.4(3) . . ?
C112 C111 H11A 120.2 . . ?
C112 C113 C108 120.3(3) . . ?
C112 C113 H11C 119.8 . . ?
C113 C108 C93 121.2(2) . . ?
C113 C108 C109 118.8(2) . . ?
C113 C112 H11B 119.8 . . ?

loop_
_geom_bond_atom_site_label_1
_geom_bond_atom_site_label_2
_geom_bond_distance
_geom_bond_site_symmetry_2
_geom_bond_publ_flag
N1 C14 1.152(4) . ?
N2 C15 1.149(3) . ?
N4 C3 1.468(3) . ?
N4 C4A 1.438(3) . ?
N4 C13B 1.481(3) . ?
C1 H1 0.9800 . ?
C1 C2 1.557(3) . ?
C1 C13B 1.547(4) . ?
C1 C14 1.457(4) . ?
C2 H2 0.9800 . ?
C2 C3 1.551(4) . ?
C2 C15 1.463(4) . ?
C3 H3 0.9800 . ?
C3 C16 1.514(4) . ?
C4A C5 1.390(4) . ?
C4A C8A 1.397(4) . ?
C5 H5 0.9300 . ?
C5 C6 1.393(4) . ?
C6 H6 0.9300 . ?
C6 C7 1.377(5) . ?
C7 H7 0.9300 . ?
C7 C8 1.372(5) . ?
C8 H8 0.9300 . ?
C8 C8A 1.385(4) . ?
C8A C9 1.493(4) . ?
C9 H9A 0.9700 . ?
C9 H9B 0.9700 . ?
C9 C9A 1.517(4) . ?
C9A C10 1.396(4) . ?
C9A C13A 1.409(4) . ?
C10 H10F 0.9300 . ?
C10 C11 1.377(4) . ?
C11 H11D 0.9300 . ?
C11 C12 1.384(4) . ?
C12 H12 0.9300 . ?
C12 C13 1.378(4) . ?
C13 H13 0.9300 . ?
C13 C13A 1.403(4) . ?
C13A C13B 1.518(4) . ?
C13B H13A 0.9800 . ?
C16 C17 1.379(4) . ?
C16 C21 1.394(4) . ?
C17 H17 0.9300 . ?
C17 C18 1.408(4) . ?
C18 H18 0.9300 . ?
C18 C19 1.387(5) . ?
C19 H19 0.9300 . ?
C19 C20 1.373(4) . ?
C20 H20 0.9300 . ?
C20 C21 1.372(4) . ?
C21 H21 0.9300 . ?
N21 C44 1.140(4) . ?
N22 C45 1.139(4) . ?
N34 C33 1.467(3) . ?
N34 C34A 1.427(3) . ?
N34 C43B 1.471(3) . ?
C31 H31 0.9800 . ?
C31 C32 1.563(4) . ?
C31 C43B 1.553(4) . ?
C31 C44 1.470(4) . ?
C32 H32 0.9800 . ?
C32 C33 1.554(4) . ?
C32 C45 1.466(4) . ?
C33 H33 0.9800 . ?
C33 C46 1.505(4) . ?
C34A C35 1.385(4) . ?
C34A C38A 1.411(4) . ?
C35 H35 0.9300 . ?
C35 C36 1.390(4) . ?
C36 H36 0.9300 . ?
C36 C37 1.386(4) . ?
C37 H37 0.9300 . ?
C37 C38 1.383(4) . ?
C38 H38 0.9300 . ?
C38 C38A 1.386(4) . ?
C38A C39 1.510(4) . ?
C39 H39B 0.9700 . ?
C39 H39A 0.9700 . ?
C39 C39A 1.506(4) . ?
C39A C40 1.399(4) . ?
C39A C43A 1.405(4) . ?
C40 H40 0.9300 . ?
C40 C41 1.377(4) . ?
C41 H41 0.9300 . ?
C41 C42 1.383(4) . ?
C42 H42 0.9300 . ?
C42 C43 1.387(4) . ?
C43 H43 0.9300 . ?
C43 C43A 1.397(4) . ?
C43A C43B 1.520(4) . ?
C43B H43A 0.9800 . ?
C46 C47 1.389(4) . ?
C46 C51 1.386(4) . ?
C47 H47 0.9300 . ?
C47 C48 1.396(4) . ?
C48 H48 0.9300 . ?
C48 C49 1.374(5) . ?
C49 H49 0.9300 . ?
C49 C50 1.386(5) . ?
C50 H50 0.9300 . ?
C50 C51 1.390(4) . ?
C51 H51 0.9300 . ?
Cl1A C1SB 2.136(9) 2_655 ?
Cl1A C1SB 1.598(9) . ?
Cl1B H1SB 1.6561 . ?
C1SB Cl1A 2.136(9) 2_655 ?
C1SB C1SB 0.640(16) 2_655 ?
C1SB H1SB 0.9902 . ?
C1SB H1SA 0.9899 . ?
N31 C74 1.141(4) . ?
N32 C75 1.153(4) . ?
N64 C63 1.460(3) . ?
N64 C64A 1.437(3) . ?
N64 C73B 1.470(3) . ?
C61 H61 0.9800 . ?
C61 C62 1.562(4) . ?
C61 C73B 1.551(4) . ?
C61 C74 1.468(4) . ?
C62 H62 0.9800 . ?
C62 C63 1.547(4) . ?
C62 C75 1.454(4) . ?
C63 H63 0.9800 . ?
C63 C76 1.519(4) . ?
C64A C65 1.374(4) . ?
C64A C68A 1.410(4) . ?
C65 H65 0.9300 . ?
C65 C66 1.393(4) . ?
C66 H66 0.9300 . ?
C66 C67 1.374(4) . ?
C67 H67 0.9300 . ?
C67 C68 1.381(4) . ?
C68 H68 0.9300 . ?
C68 C68A 1.392(4) . ?
C68A C69 1.500(4) . ?
C69 H69A 0.9700 . ?
C69 H69B 0.9700 . ?
C69 C69A 1.517(4) . ?
C69A C70 1.395(4) . ?
C69A C73A 1.396(4) . ?
C70 H70 0.9300 . ?
C70 C71 1.371(4) . ?
C71 H71 0.9300 . ?
C71 C72 1.381(4) . ?
C72 H72 0.9300 . ?
C72 C73 1.391(4) . ?
C73 H73 0.9300 . ?
C73 C73A 1.398(4) . ?
C73A C73B 1.529(4) . ?
C73B H73A 0.9800 . ?
C76 C77 1.378(4) . ?
C76 C81 1.384(4) . ?
C77 H77 0.9300 . ?
C77 C78 1.390(4) . ?
C78 H78 0.9300 . ?
C78 C79 1.381(5) . ?
C79 H79 0.9300 . ?
C79 C80 1.378(4) . ?
C80 H80 0.9300 . ?
C80 C81 1.394(4) . ?
C81 H81 0.9300 . ?
N41 C106 1.149(4) . ?
N42 C107 1.141(4) . ?
N94 C93 1.471(3) . ?
N94 C94A 1.435(3) . ?
N94 C105 1.467(3) . ?
C91 H91 0.9800 . ?
C91 C92 1.556(3) . ?
C91 C105 1.547(4) . ?
C91 C106 1.457(4) . ?
C92 H92 0.9800 . ?
C92 C93 1.551(4) . ?
C92 C107 1.469(4) . ?
C93 H93 0.9800 . ?
C93 C108 1.500(3) . ?
C94A C95 1.387(4) . ?
C94A C98A 1.407(4) . ?
C95 H95 0.9300 . ?
C95 C96 1.401(4) . ?
C96 H96 0.9300 . ?
C96 C97 1.375(4) . ?
C97 H97 0.9300 . ?
C97 C98 1.383(4) . ?
C98 H98 0.9300 . ?
C98 C98A 1.382(4) . ?
C98A C99 1.501(4) . ?
C99 H99A 0.9700 . ?
C99 H99B 0.9700 . ?
C99 C99A 1.520(4) . ?
C99A C100 1.393(4) . ?
C99A C104 1.399(4) . ?
C100 H10 0.9300 . ?
C100 C101 1.386(4) . ?
C101 H10A 0.9300 . ?
C101 C102 1.379(4) . ?
C102 H10B 0.9300 . ?
C102 C103 1.385(4) . ?
C103 H10C 0.9300 . ?
C103 C104 1.401(4) . ?
C104 C105 1.528(4) . ?
C105 H10D 0.9800 . ?
C108 C109 1.397(4) . ?
C108 C113 1.395(4) . ?
C109 H10E 0.9300 . ?
C109 C110 1.385(4) . ?
C110 H11 0.9300 . ?
C110 C111 1.380(4) . ?
C111 H11A 0.9300 . ?
C111 C112 1.383(4) . ?
C112 H11B 0.9300 . ?
C112 C113 1.386(4) . ?
C113 H11C 0.9300 . ?
